data_4068992
loop_
_publ_author_name
'Chomitz, Wayne A.'
'Sutton, Andrew D.'
'Krinsky, Jamin L.'
'Arnold, John'

_publ_section_title
;
 Synthesis and Reactivity of Titanium and Zirconium Complexes Supported by
 a Multidentate Monoanionic [N2P2] Ligand
;
_journal_issue 12
_journal_name_full Organometallics
_journal_page_first 3338
_journal_paper_doi 10.1021/om8011932
_journal_volume 28
_journal_year 2009
_chemical_formula_moiety 'C26 H60 Cl N3 P2 Si Ti'
_chemical_formula_sum 'C26 H60 Cl N3 P2 Si Ti'
_chemical_formula_weight 588.15
_chemical_name_systematic
; 
 ? 
;
_space_group_IT_number 29
_symmetry_cell_setting orthorhombic
_symmetry_space_group_name_Hall 'P 2c -2ac'
_symmetry_space_group_name_H-M 'P c a 21'
_atom_sites_solution_hydrogens geom
_atom_sites_solution_primary direct
_atom_sites_solution_secondary difmap
_audit_creation_method SHELXL-97
_cell_angle_alpha 90.00
_cell_angle_beta 90.00
_cell_angle_gamma 90.00
_cell_formula_units_Z 8
_cell_length_a 18.935(3)
_cell_length_b 17.017(2)
_cell_length_c 21.658(3)
_cell_measurement_reflns_used 5221
_cell_measurement_temperature 160(2)
_cell_measurement_theta_max 21.2
_cell_measurement_theta_min 2.2
_cell_volume 6978.6(17)
_computing_cell_refinement 'Bruker SAINT v7.07'
_computing_data_collection 'Bruker SMART v5.631'
_computing_data_reduction 'Bruker SAINT v7.07'
_computing_structure_refinement 'SHELXL-97 (Sheldrick, 1997)'
_computing_structure_solution 'SHELXS-97 (Sheldrick, 1990)'
_diffrn_ambient_temperature 160(2)
_diffrn_measured_fraction_theta_full 0.999
_diffrn_measured_fraction_theta_max 0.999
_diffrn_measurement_device_type 'Bruker APEX'
_diffrn_measurement_method '\w scans'
_diffrn_radiation_monochromator graphite
_diffrn_radiation_source 'fine-focus sealed tube'
_diffrn_radiation_type MoK\a
_diffrn_radiation_wavelength 0.71073
_diffrn_reflns_av_R_equivalents 0.0522
_diffrn_reflns_av_sigmaI/netI 0.0588
_diffrn_reflns_limit_h_max 21
_diffrn_reflns_limit_h_min -21
_diffrn_reflns_limit_k_max 19
_diffrn_reflns_limit_k_min -10
_diffrn_reflns_limit_l_max 24
_diffrn_reflns_limit_l_min -24
_diffrn_reflns_number 31515
_diffrn_reflns_theta_full 23.83
_diffrn_reflns_theta_max 23.83
_diffrn_reflns_theta_min 2.15
_diffrn_standards_decay_% 0
_diffrn_standards_interval_count 0
_diffrn_standards_interval_time 0
_diffrn_standards_number 0
_exptl_absorpt_coefficient_mu 0.466
_exptl_absorpt_correction_T_max 1.00
_exptl_absorpt_correction_T_min 0.84
_exptl_absorpt_correction_type empirical
_exptl_absorpt_process_details 'Blessing, 1995'
_exptl_crystal_colour orange
_exptl_crystal_density_diffrn 1.120
_exptl_crystal_density_method 'not measured'
_exptl_crystal_description blocks
_exptl_crystal_F_000 2560
_exptl_crystal_size_max 0.30
_exptl_crystal_size_mid 0.30
_exptl_crystal_size_min 0.15
_refine_diff_density_max 0.403
_refine_diff_density_min -0.190
_refine_diff_density_rms 0.057
_refine_ls_abs_structure_details 'Flack H D (1983), Acta Cryst. A39, 876-881'
_refine_ls_abs_structure_Flack 0.49(3)
_refine_ls_extinction_method none
_refine_ls_goodness_of_fit_ref 0.985
_refine_ls_hydrogen_treatment constr
_refine_ls_matrix_type full
_refine_ls_number_parameters 646
_refine_ls_number_reflns 10000
_refine_ls_number_restraints 1
_refine_ls_restrained_S_all 0.985
_refine_ls_R_factor_all 0.0643
_refine_ls_R_factor_gt 0.0435
_refine_ls_shift/su_max 0.005
_refine_ls_shift/su_mean 0.001
_refine_ls_structure_factor_coef Fsqd
_refine_ls_weighting_details 'calc w=1/[\s^2^(Fo^2^)+(0.0600P)^2^+0.0000P] where P=(Fo^2^+2Fc^2^)/3'
_refine_ls_weighting_scheme calc
_refine_ls_wR_factor_gt 0.0945
_refine_ls_wR_factor_ref 0.1035
_reflns_number_gt 7887
_reflns_number_total 10000
_reflns_threshold_expression >2sigma(I)
_cod_data_source_file om8011932_si_005.cif
_cod_data_source_block wac7207xs
_cod_original_cell_volume 6979.0(17)
_cod_original_sg_symbol_H-M Pca2(1)
_cod_database_code 4068992

loop_
_symmetry_equiv_pos_as_xyz
'x, y, z'
'-x, -y, z+1/2'
'x+1/2, -y, z'
'-x+1/2, y, z+1/2'

loop_
_atom_site_label
_atom_site_type_symbol
_atom_site_fract_x
_atom_site_fract_y
_atom_site_fract_z
_atom_site_U_iso_or_equiv
_atom_site_adp_type
_atom_site_occupancy
_atom_site_symmetry_multiplicity
_atom_site_calc_flag
_atom_site_refinement_flags
Ti1 Ti 0.49139(4) 0.77284(4) 0.43770(4) 0.02685(19) Uani 1 1 d .
Ti2 Ti 0.47792(4) 0.27522(4) 0.39705(4) 0.02581(19) Uani 1 1 d .
Cl1 Cl 0.41089(6) 0.68270(6) 0.39353(6) 0.0371(3) Uani 1 1 d .
Cl2 Cl 0.55749(6) 0.18629(6) 0.44386(6) 0.0379(3) Uani 1 1 d .
Si1 Si 0.59791(6) 0.88184(7) 0.39861(7) 0.0321(3) Uani 1 1 d .
Si2 Si 0.36916(6) 0.38347(7) 0.43237(6) 0.0296(3) Uani 1 1 d .
P1 P 0.38026(6) 0.84918(7) 0.47577(6) 0.0325(3) Uani 1 1 d .
P2 P 0.61568(7) 0.98558(7) 0.62374(6) 0.0342(3) Uani 1 1 d .
P3 P 0.59001(6) 0.35358(7) 0.36242(6) 0.0357(3) Uani 1 1 d .
P4 P 0.36092(7) 0.48574(7) 0.20517(6) 0.0347(3) Uani 1 1 d .
N1 N 0.55855(19) 0.80086(19) 0.36922(17) 0.0302(9) Uani 1 1 d .
N2 N 0.53391(18) 0.89853(19) 0.45911(16) 0.0282(9) Uani 1 1 d .
N3 N 0.52377(19) 0.72355(19) 0.49988(17) 0.0305(9) Uani 1 1 d .
N4 N 0.40632(18) 0.3015(2) 0.46285(16) 0.0281(9) Uani 1 1 d .
N5 N 0.43565(18) 0.40041(18) 0.37444(16) 0.0265(9) Uani 1 1 d .
N6 N 0.4482(2) 0.2249(2) 0.33431(17) 0.0336(9) Uani 1 1 d .
C1 C 0.5772(3) 0.7589(3) 0.3120(2) 0.0386(12) Uani 1 1 d .
C2 C 0.6473(3) 0.7876(3) 0.2841(3) 0.0619(18) Uani 1 1 d .
H2A H 0.6425 0.8428 0.2717 0.093 Uiso 1 1 calc R
H2B H 0.6590 0.7557 0.2478 0.093 Uiso 1 1 calc R
H2C H 0.6850 0.7828 0.3148 0.093 Uiso 1 1 calc R
C3 C 0.5855(3) 0.6703(3) 0.3257(2) 0.0440(13) Uani 1 1 d .
H3A H 0.5411 0.6497 0.3424 0.066 Uiso 1 1 calc R
H3B H 0.6234 0.6626 0.3559 0.066 Uiso 1 1 calc R
H3C H 0.5972 0.6424 0.2874 0.066 Uiso 1 1 calc R
C4 C 0.5189(3) 0.7715(3) 0.2649(2) 0.0547(15) Uani 1 1 d .
H4A H 0.5128 0.8279 0.2576 0.082 Uiso 1 1 calc R
H4B H 0.4746 0.7494 0.2807 0.082 Uiso 1 1 calc R
H4C H 0.5315 0.7454 0.2262 0.082 Uiso 1 1 calc R
C5 C 0.6045(3) 0.9705(3) 0.3484(3) 0.0485(14) Uani 1 1 d .
H5A H 0.6484 0.9683 0.3245 0.073 Uiso 1 1 calc R
H5B H 0.6044 1.0179 0.3742 0.073 Uiso 1 1 calc R
H5C H 0.5641 0.9720 0.3201 0.073 Uiso 1 1 calc R
C6 C 0.6871(2) 0.8649(3) 0.4337(3) 0.0489(14) Uani 1 1 d .
H6A H 0.7051 0.9144 0.4507 0.073 Uiso 1 1 calc R
H6B H 0.7196 0.8456 0.4020 0.073 Uiso 1 1 calc R
H6C H 0.6832 0.8259 0.4669 0.073 Uiso 1 1 calc R
C7 C 0.4797(2) 0.9586(2) 0.4419(2) 0.0329(11) Uani 1 1 d .
H7A H 0.4680 0.9528 0.3975 0.039 Uiso 1 1 calc R
H7B H 0.4997 1.0117 0.4480 0.039 Uiso 1 1 calc R
C8 C 0.4114(2) 0.9506(2) 0.4804(2) 0.0362(12) Uani 1 1 d .
H8A H 0.3748 0.9867 0.4643 0.043 Uiso 1 1 calc R
H8B H 0.4210 0.9646 0.5240 0.043 Uiso 1 1 calc R
C9 C 0.3379(3) 0.8260(3) 0.5504(2) 0.0451(13) Uani 1 1 d .
H9A H 0.2993 0.8650 0.5576 0.054 Uiso 1 1 calc R
C10 C 0.3049(3) 0.7441(3) 0.5468(3) 0.0625(17) Uani 1 1 d .
H10A H 0.2819 0.7318 0.5862 0.094 Uiso 1 1 calc R
H10B H 0.3418 0.7052 0.5384 0.094 Uiso 1 1 calc R
H10C H 0.2698 0.7429 0.5136 0.094 Uiso 1 1 calc R
C11 C 0.3901(3) 0.8315(3) 0.6036(3) 0.0527(14) Uani 1 1 d .
H11A H 0.3659 0.8190 0.6424 0.079 Uiso 1 1 calc R
H11B H 0.4092 0.8850 0.6058 0.079 Uiso 1 1 calc R
H11C H 0.4287 0.7941 0.5970 0.079 Uiso 1 1 calc R
C12 C 0.3072(2) 0.8509(3) 0.4196(2) 0.0418(13) Uani 1 1 d .
H12A H 0.2916 0.7952 0.4141 0.050 Uiso 1 1 calc R
C13 C 0.2421(3) 0.8970(3) 0.4406(3) 0.0634(16) Uani 1 1 d .
H13A H 0.2062 0.8959 0.4080 0.095 Uiso 1 1 calc R
H13B H 0.2555 0.9516 0.4491 0.095 Uiso 1 1 calc R
H13C H 0.2229 0.8732 0.4782 0.095 Uiso 1 1 calc R
C14 C 0.3333(3) 0.8791(3) 0.3562(3) 0.0525(15) Uani 1 1 d .
H14A H 0.2972 0.8682 0.3249 0.079 Uiso 1 1 calc R
H14B H 0.3770 0.8514 0.3454 0.079 Uiso 1 1 calc R
H14C H 0.3424 0.9358 0.3577 0.079 Uiso 1 1 calc R
C15 C 0.5589(2) 0.9075(2) 0.5231(2) 0.0297(11) Uani 1 1 d .
H15A H 0.5930 0.8647 0.5318 0.036 Uiso 1 1 calc R
H15B H 0.5181 0.8999 0.5511 0.036 Uiso 1 1 calc R
C16 C 0.5945(3) 0.9862(3) 0.5399(2) 0.0338(11) Uani 1 1 d .
H16A H 0.5623 1.0304 0.5303 0.041 Uiso 1 1 calc R
H16B H 0.6383 0.9930 0.5155 0.041 Uiso 1 1 calc R
C17 C 0.5667(3) 1.0731(3) 0.6515(2) 0.0426(13) Uani 1 1 d .
H17A H 0.5766 1.0780 0.6967 0.051 Uiso 1 1 calc R
C18 C 0.5877(3) 1.1519(3) 0.6218(3) 0.0578(15) Uani 1 1 d .
H18A H 0.5586 1.1941 0.6391 0.087 Uiso 1 1 calc R
H18B H 0.5803 1.1491 0.5771 0.087 Uiso 1 1 calc R
H18C H 0.6376 1.1627 0.6304 0.087 Uiso 1 1 calc R
C19 C 0.4869(3) 1.0576(3) 0.6449(3) 0.0566(15) Uani 1 1 d .
H19A H 0.4605 1.0996 0.6656 0.085 Uiso 1 1 calc R
H19B H 0.4752 1.0070 0.6640 0.085 Uiso 1 1 calc R
H19C H 0.4742 1.0563 0.6011 0.085 Uiso 1 1 calc R
C20 C 0.7086(2) 1.0189(3) 0.6250(2) 0.0445(13) Uani 1 1 d .
H20A H 0.7130 1.0660 0.5977 0.053 Uiso 1 1 calc R
C21 C 0.7311(3) 1.0422(3) 0.6909(3) 0.0611(16) Uani 1 1 d .
H21A H 0.7812 1.0566 0.6910 0.092 Uiso 1 1 calc R
H21B H 0.7236 0.9978 0.7189 0.092 Uiso 1 1 calc R
H21C H 0.7028 1.0871 0.7048 0.092 Uiso 1 1 calc R
C22 C 0.7568(3) 0.9547(3) 0.6002(3) 0.0650(16) Uani 1 1 d .
H22A H 0.8058 0.9732 0.6008 0.098 Uiso 1 1 calc R
H22B H 0.7432 0.9419 0.5578 0.098 Uiso 1 1 calc R
H22C H 0.7525 0.9077 0.6261 0.098 Uiso 1 1 calc R
C23 C 0.5573(3) 0.6674(3) 0.5426(2) 0.0360(12) Uani 1 1 d .
C24 C 0.5975(4) 0.7111(3) 0.5913(3) 0.081(2) Uani 1 1 d .
H24A H 0.5665 0.7500 0.6107 0.122 Uiso 1 1 calc R
H24B H 0.6379 0.7379 0.5724 0.122 Uiso 1 1 calc R
H24C H 0.6144 0.6741 0.6226 0.122 Uiso 1 1 calc R
C25 C 0.5011(3) 0.6178(4) 0.5699(4) 0.103(3) Uani 1 1 d .
H25A H 0.4779 0.5875 0.5372 0.155 Uiso 1 1 calc R
H25B H 0.4662 0.6513 0.5904 0.155 Uiso 1 1 calc R
H25C H 0.5220 0.5817 0.6000 0.155 Uiso 1 1 calc R
C26 C 0.6075(4) 0.6168(4) 0.5061(3) 0.082(2) Uani 1 1 d .
H26A H 0.5815 0.5896 0.4733 0.123 Uiso 1 1 calc R
H26B H 0.6294 0.5781 0.5335 0.123 Uiso 1 1 calc R
H26C H 0.6443 0.6499 0.4876 0.123 Uiso 1 1 calc R
C27 C 0.3827(2) 0.2584(3) 0.5189(2) 0.0370(12) Uani 1 1 d .
C28 C 0.4341(3) 0.2767(4) 0.5698(3) 0.0589(16) Uani 1 1 d .
H28A H 0.4812 0.2578 0.5582 0.088 Uiso 1 1 calc R
H28B H 0.4189 0.2506 0.6079 0.088 Uiso 1 1 calc R
H28C H 0.4358 0.3336 0.5765 0.088 Uiso 1 1 calc R
C29 C 0.3821(3) 0.1703(3) 0.5056(3) 0.0536(15) Uani 1 1 d .
H29A H 0.4296 0.1532 0.4936 0.080 Uiso 1 1 calc R
H29B H 0.3489 0.1592 0.4719 0.080 Uiso 1 1 calc R
H29C H 0.3673 0.1418 0.5427 0.080 Uiso 1 1 calc R
C30 C 0.3083(3) 0.2821(3) 0.5382(3) 0.0500(14) Uani 1 1 d .
H30A H 0.3070 0.3387 0.5463 0.075 Uiso 1 1 calc R
H30B H 0.2951 0.2535 0.5757 0.075 Uiso 1 1 calc R
H30C H 0.2751 0.2693 0.5050 0.075 Uiso 1 1 calc R
C31 C 0.2825(2) 0.3681(3) 0.3938(2) 0.0434(12) Uani 1 1 d .
H31A H 0.2450 0.3669 0.4250 0.065 Uiso 1 1 calc R
H31B H 0.2832 0.3180 0.3714 0.065 Uiso 1 1 calc R
H31C H 0.2737 0.4111 0.3648 0.065 Uiso 1 1 calc R
C32 C 0.3617(3) 0.4712(3) 0.4836(2) 0.0455(13) Uani 1 1 d .
H32A H 0.3164 0.4698 0.5054 0.068 Uiso 1 1 calc R
H32B H 0.3644 0.5191 0.4586 0.068 Uiso 1 1 calc R
H32C H 0.4004 0.4708 0.5136 0.068 Uiso 1 1 calc R
C33 C 0.4880(2) 0.4613(2) 0.3926(2) 0.0333(11) Uani 1 1 d .
H33A H 0.4978 0.4564 0.4374 0.040 Uiso 1 1 calc R
H33B H 0.4674 0.5140 0.3854 0.040 Uiso 1 1 calc R
C34 C 0.5572(2) 0.4549(2) 0.3573(2) 0.0371(12) Uani 1 1 d .
H34A H 0.5924 0.4915 0.3751 0.045 Uiso 1 1 calc R
H34B H 0.5497 0.4694 0.3135 0.045 Uiso 1 1 calc R
C35 C 0.6387(3) 0.3331(3) 0.2899(3) 0.0563(16) Uani 1 1 d .
H35A H 0.6781 0.3720 0.2858 0.068 Uiso 1 1 calc R
C36 C 0.6702(3) 0.2509(3) 0.2940(3) 0.0655(17) Uani 1 1 d .
H36A H 0.6957 0.2391 0.2557 0.098 Uiso 1 1 calc R
H36B H 0.6322 0.2125 0.2999 0.098 Uiso 1 1 calc R
H36C H 0.7029 0.2484 0.3290 0.098 Uiso 1 1 calc R
C37 C 0.5908(3) 0.3405(4) 0.2344(3) 0.074(2) Uani 1 1 d .
H37A H 0.6178 0.3298 0.1967 0.111 Uiso 1 1 calc R
H37B H 0.5715 0.3939 0.2325 0.111 Uiso 1 1 calc R
H37C H 0.5520 0.3026 0.2379 0.111 Uiso 1 1 calc R
C38 C 0.6593(3) 0.3554(3) 0.4226(3) 0.0521(16) Uani 1 1 d .
H38A H 0.6756 0.2999 0.4278 0.063 Uiso 1 1 calc R
C39 C 0.6288(3) 0.3803(3) 0.4843(3) 0.0642(17) Uani 1 1 d .
H39A H 0.6634 0.3703 0.5169 0.096 Uiso 1 1 calc R
H39B H 0.5857 0.3502 0.4926 0.096 Uiso 1 1 calc R
H39C H 0.6175 0.4365 0.4831 0.096 Uiso 1 1 calc R
C40 C 0.7250(3) 0.4039(3) 0.4064(3) 0.080(2) Uani 1 1 d .
H40A H 0.7578 0.4036 0.4415 0.120 Uiso 1 1 calc R
H40B H 0.7110 0.4581 0.3973 0.120 Uiso 1 1 calc R
H40C H 0.7483 0.3811 0.3702 0.120 Uiso 1 1 calc R
C41 C 0.4134(2) 0.4081(2) 0.3089(2) 0.0329(11) Uani 1 1 d .
H41A H 0.3783 0.3664 0.3002 0.040 Uiso 1 1 calc R
H41B H 0.4550 0.3977 0.2825 0.040 Uiso 1 1 calc R
C42 C 0.3816(3) 0.4866(3) 0.2891(2) 0.0353(12) Uani 1 1 d .
H42A H 0.4154 0.5294 0.2981 0.042 Uiso 1 1 calc R
H42B H 0.3379 0.4966 0.3129 0.042 Uiso 1 1 calc R
C43 C 0.2640(3) 0.4858(3) 0.2043(2) 0.0493(13) Uani 1 1 d .
H43A H 0.2458 0.5224 0.2367 0.059 Uiso 1 1 calc R
C44 C 0.2357(3) 0.5108(4) 0.1406(3) 0.0710(19) Uani 1 1 d .
H44A H 0.1847 0.5018 0.1389 0.107 Uiso 1 1 calc R
H44B H 0.2590 0.4799 0.1083 0.107 Uiso 1 1 calc R
H44C H 0.2455 0.5667 0.1340 0.107 Uiso 1 1 calc R
C45 C 0.2375(4) 0.4008(4) 0.2177(3) 0.079(2) Uani 1 1 d .
H45A H 0.1858 0.3997 0.2163 0.119 Uiso 1 1 calc R
H45B H 0.2536 0.3844 0.2588 0.119 Uiso 1 1 calc R
H45C H 0.2565 0.3648 0.1866 0.119 Uiso 1 1 calc R
C46 C 0.3825(3) 0.5891(3) 0.1831(3) 0.0620(17) Uani 1 1 d .
H46A H 0.3649 0.5953 0.1399 0.074 Uiso 1 1 calc R
C47 C 0.3449(4) 0.6527(3) 0.2205(3) 0.075(2) Uani 1 1 d .
H47A H 0.3588 0.7046 0.2051 0.113 Uiso 1 1 calc R
H47B H 0.3581 0.6480 0.2641 0.113 Uiso 1 1 calc R
H47C H 0.2937 0.6464 0.2163 0.113 Uiso 1 1 calc R
C48 C 0.4599(5) 0.5969(5) 0.1792(4) 0.120(4) Uani 1 1 d .
H48A H 0.4718 0.6476 0.1605 0.179 Uiso 1 1 calc R
H48B H 0.4790 0.5542 0.1539 0.179 Uiso 1 1 calc R
H48C H 0.4802 0.5941 0.2208 0.179 Uiso 1 1 calc R
C49 C 0.4189(3) 0.1690(3) 0.2911(2) 0.0388(12) Uani 1 1 d .
C50 C 0.3867(6) 0.1044(4) 0.3257(4) 0.159(5) Uani 1 1 d .
H50A H 0.4232 0.0770 0.3495 0.239 Uiso 1 1 calc R
H50B H 0.3644 0.0676 0.2969 0.239 Uiso 1 1 calc R
H50C H 0.3509 0.1255 0.3539 0.239 Uiso 1 1 calc R
C51 C 0.3653(3) 0.2067(3) 0.2492(3) 0.0676(19) Uani 1 1 d .
H51A H 0.3250 0.2250 0.2737 0.101 Uiso 1 1 calc R
H51B H 0.3490 0.1682 0.2187 0.101 Uiso 1 1 calc R
H51C H 0.3869 0.2515 0.2279 0.101 Uiso 1 1 calc R
C52 C 0.4795(4) 0.1366(6) 0.2531(4) 0.144(5) Uani 1 1 d .
H52A H 0.5193 0.1244 0.2804 0.217 Uiso 1 1 calc R
H52B H 0.4941 0.1758 0.2225 0.217 Uiso 1 1 calc R
H52C H 0.4642 0.0887 0.2320 0.217 Uiso 1 1 calc R

loop_
_atom_site_aniso_label
_atom_site_aniso_U_11
_atom_site_aniso_U_22
_atom_site_aniso_U_33
_atom_site_aniso_U_23
_atom_site_aniso_U_13
_atom_site_aniso_U_12
Ti1 0.0296(5) 0.0207(4) 0.0303(5) -0.0028(4) -0.0010(4) 0.0003(3)
Ti2 0.0281(5) 0.0204(4) 0.0290(5) -0.0004(4) -0.0017(4) -0.0001(3)
Cl1 0.0396(7) 0.0299(6) 0.0416(7) -0.0058(6) -0.0043(6) -0.0033(5)
Cl2 0.0374(7) 0.0323(6) 0.0438(7) 0.0066(6) -0.0026(6) 0.0060(5)
Si1 0.0314(7) 0.0262(6) 0.0386(8) -0.0001(6) 0.0015(7) -0.0009(5)
Si2 0.0299(7) 0.0279(7) 0.0310(8) 0.0012(6) 0.0004(6) 0.0030(5)
P1 0.0315(7) 0.0262(6) 0.0397(8) -0.0008(5) -0.0005(6) 0.0021(5)
P2 0.0429(8) 0.0282(7) 0.0316(7) 0.0001(5) 0.0001(6) -0.0014(5)
P3 0.0292(7) 0.0280(7) 0.0500(8) 0.0030(6) 0.0040(6) -0.0010(5)
P4 0.0414(8) 0.0343(7) 0.0283(8) 0.0024(6) 0.0017(6) 0.0024(5)
N1 0.036(2) 0.024(2) 0.030(2) -0.0045(16) 0.0027(18) -0.0010(16)
N2 0.032(2) 0.020(2) 0.032(2) -0.0012(16) -0.0007(17) -0.0014(15)
N3 0.037(2) 0.0234(19) 0.031(2) -0.0035(17) -0.0049(18) -0.0019(16)
N4 0.029(2) 0.030(2) 0.025(2) 0.0017(16) -0.0010(16) -0.0005(15)
N5 0.031(2) 0.0215(19) 0.027(2) 0.0012(16) -0.0065(16) -0.0002(15)
N6 0.046(3) 0.024(2) 0.031(2) 0.0038(17) -0.0043(19) 0.0042(17)
C1 0.044(3) 0.035(3) 0.037(3) 0.002(2) 0.009(3) -0.003(2)
C2 0.080(5) 0.051(4) 0.055(4) -0.015(3) 0.031(3) -0.016(3)
C3 0.051(3) 0.033(3) 0.048(3) -0.010(2) 0.005(3) 0.005(2)
C4 0.081(4) 0.054(4) 0.030(3) -0.003(2) -0.011(3) 0.011(3)
C5 0.062(4) 0.032(3) 0.051(4) 0.005(3) 0.013(3) -0.008(2)
C6 0.033(3) 0.057(3) 0.057(4) -0.022(3) -0.002(3) 0.001(2)
C7 0.042(3) 0.024(2) 0.034(3) -0.001(2) -0.004(3) 0.0025(19)
C8 0.038(3) 0.024(3) 0.047(3) -0.006(2) -0.002(2) 0.0056(19)
C9 0.040(3) 0.041(3) 0.054(4) 0.002(2) 0.010(3) 0.004(2)
C10 0.067(4) 0.057(4) 0.064(4) 0.007(3) 0.015(3) -0.017(3)
C11 0.064(4) 0.052(3) 0.042(3) 0.003(3) 0.011(3) -0.001(3)
C12 0.036(3) 0.029(3) 0.060(4) -0.001(2) -0.012(2) 0.003(2)
C13 0.043(3) 0.055(3) 0.093(5) -0.003(3) -0.013(4) 0.009(3)
C14 0.047(3) 0.043(3) 0.067(4) 0.008(3) -0.020(3) -0.004(2)
C15 0.034(3) 0.024(3) 0.031(3) -0.001(2) 0.001(2) -0.0003(19)
C16 0.045(3) 0.027(3) 0.030(3) -0.004(2) 0.002(2) -0.006(2)
C17 0.058(4) 0.041(3) 0.029(3) -0.012(2) -0.007(3) 0.005(2)
C18 0.083(4) 0.035(3) 0.055(4) -0.012(3) -0.021(3) 0.009(3)
C19 0.049(3) 0.062(4) 0.059(4) -0.012(3) -0.003(3) 0.013(3)
C20 0.042(3) 0.056(3) 0.035(3) -0.005(2) -0.001(2) -0.008(2)
C21 0.054(4) 0.081(4) 0.048(4) -0.007(3) -0.005(3) -0.013(3)
C22 0.050(4) 0.082(4) 0.063(4) -0.015(3) 0.002(3) 0.017(3)
C23 0.042(3) 0.026(3) 0.040(3) 0.002(2) -0.007(2) 0.003(2)
C24 0.138(7) 0.044(4) 0.062(5) -0.001(3) -0.059(4) 0.015(4)
C25 0.067(5) 0.099(6) 0.144(8) 0.090(5) -0.023(4) -0.017(4)
C26 0.110(6) 0.075(5) 0.060(5) 0.005(4) -0.012(4) 0.058(4)
C27 0.034(3) 0.042(3) 0.036(3) 0.010(2) 0.000(2) -0.004(2)
C28 0.064(4) 0.073(4) 0.039(3) 0.008(3) -0.005(3) -0.005(3)
C29 0.052(4) 0.041(3) 0.067(4) 0.016(3) 0.015(3) -0.002(3)
C30 0.048(3) 0.047(3) 0.055(4) 0.014(3) 0.018(3) 0.005(2)
C31 0.038(3) 0.050(3) 0.042(3) 0.010(3) 0.004(3) 0.002(2)
C32 0.054(4) 0.038(3) 0.044(3) -0.002(2) 0.010(3) 0.008(2)
C33 0.033(3) 0.022(2) 0.044(3) -0.001(2) -0.010(2) -0.0009(18)
C34 0.034(3) 0.025(3) 0.052(3) 0.004(2) -0.002(3) -0.004(2)
C35 0.054(4) 0.043(3) 0.071(4) 0.006(3) 0.024(3) 0.004(3)
C36 0.055(4) 0.068(4) 0.074(4) 0.001(3) 0.022(3) 0.021(3)
C37 0.086(5) 0.084(5) 0.052(4) 0.011(3) 0.024(4) 0.042(4)
C38 0.033(3) 0.034(3) 0.090(5) 0.001(3) -0.015(3) -0.004(2)
C39 0.067(4) 0.052(4) 0.073(4) -0.019(3) -0.034(4) 0.004(3)
C40 0.040(3) 0.063(4) 0.136(7) 0.020(4) -0.020(4) -0.017(3)
C41 0.035(3) 0.025(3) 0.039(3) 0.000(2) -0.002(2) 0.002(2)
C42 0.043(3) 0.028(3) 0.035(3) -0.003(2) -0.002(2) 0.002(2)
C43 0.050(3) 0.065(4) 0.033(3) 0.000(3) 0.002(3) 0.002(3)
C44 0.064(4) 0.080(4) 0.069(5) 0.016(3) -0.027(3) -0.001(3)
C45 0.079(5) 0.101(5) 0.057(4) 0.015(3) -0.003(4) -0.042(4)
C46 0.082(5) 0.059(4) 0.045(4) 0.019(3) -0.002(3) -0.024(3)
C47 0.125(6) 0.030(3) 0.072(4) 0.010(3) -0.030(4) -0.010(3)
C48 0.137(8) 0.111(6) 0.111(7) -0.041(5) 0.068(6) -0.075(6)
C49 0.055(4) 0.025(3) 0.036(3) -0.011(2) -0.018(3) 0.000(2)
C50 0.311(14) 0.070(5) 0.097(7) 0.039(5) -0.108(8) -0.115(7)
C51 0.082(5) 0.054(4) 0.066(4) -0.023(3) -0.034(4) 0.012(3)
C52 0.084(6) 0.173(9) 0.177(9) -0.152(8) -0.048(6) 0.050(6)

loop_
_atom_type_symbol
_atom_type_description
_atom_type_scat_dispersion_real
_atom_type_scat_dispersion_imag
_atom_type_scat_source
C C 0.0033 0.0016 'International Tables Vol C Tables 4.2.6.8 and 6.1.1.4'
H H 0.0000 0.0000 'International Tables Vol C Tables 4.2.6.8 and 6.1.1.4'
N N 0.0061 0.0033 'International Tables Vol C Tables 4.2.6.8 and 6.1.1.4'
Si Si 0.0817 0.0704 'International Tables Vol C Tables 4.2.6.8 and 6.1.1.4'
P P 0.1023 0.0942 'International Tables Vol C Tables 4.2.6.8 and 6.1.1.4'
Cl Cl 0.1484 0.1585 'International Tables Vol C Tables 4.2.6.8 and 6.1.1.4'
Ti Ti 0.2776 0.4457 'International Tables Vol C Tables 4.2.6.8 and 6.1.1.4'

loop_
_geom_angle_atom_site_label_1
_geom_angle_atom_site_label_2
_geom_angle_atom_site_label_3
_geom_angle
N3 Ti1 N1 118.22(17)
N3 Ti1 N2 99.82(15)
N1 Ti1 N2 73.19(13)
N3 Ti1 Cl1 103.46(12)
N1 Ti1 Cl1 105.25(11)
N2 Ti1 Cl1 153.89(10)
N3 Ti1 P1 106.64(13)
N1 Ti1 P1 128.73(10)
N2 Ti1 P1 76.04(9)
Cl1 Ti1 P1 86.04(5)
N3 Ti1 Si1 107.41(13)
N1 Ti1 Si1 35.34(10)
N2 Ti1 Si1 38.99(9)
Cl1 Ti1 Si1 138.89(5)
P1 Ti1 Si1 109.81(4)
N6 Ti2 N4 116.97(17)
N6 Ti2 N5 100.30(14)
N4 Ti2 N5 73.40(13)
N6 Ti2 Cl2 103.36(12)
N4 Ti2 Cl2 105.52(11)
N5 Ti2 Cl2 153.54(9)
N6 Ti2 P3 107.21(13)
N4 Ti2 P3 129.38(11)
N5 Ti2 P3 75.65(9)
Cl2 Ti2 P3 86.11(5)
N6 Ti2 Si2 107.39(13)
N4 Ti2 Si2 35.52(10)
N5 Ti2 Si2 38.84(9)
Cl2 Ti2 Si2 139.00(5)
P3 Ti2 Si2 109.37(4)
N1 Si1 N2 96.05(17)
N1 Si1 C5 118.0(2)
N2 Si1 C5 109.9(2)
N1 Si1 C6 115.1(2)
N2 Si1 C6 109.5(2)
C5 Si1 C6 107.5(2)
N1 Si1 Ti1 43.46(13)
N2 Si1 Ti1 54.27(11)
C5 Si1 Ti1 137.97(17)
C6 Si1 Ti1 114.49(18)
N4 Si2 N5 96.47(17)
N4 Si2 C31 115.15(19)
N5 Si2 C31 109.1(2)
N4 Si2 C32 117.3(2)
N5 Si2 C32 109.82(19)
C31 Si2 C32 108.2(2)
N4 Si2 Ti2 43.73(12)
N5 Si2 Ti2 54.18(11)
C31 Si2 Ti2 115.04(16)
C32 Si2 Ti2 136.67(17)
C8 P1 C12 105.3(2)
C8 P1 C9 107.1(2)
C12 P1 C9 104.8(2)
C8 P1 Ti1 103.13(15)
C12 P1 Ti1 113.90(16)
C9 P1 Ti1 121.36(17)
C20 P2 C17 103.0(2)
C20 P2 C16 102.6(2)
C17 P2 C16 101.7(2)
C34 P3 C38 105.5(2)
C34 P3 C35 107.1(2)
C38 P3 C35 104.3(3)
C34 P3 Ti2 102.80(15)
C38 P3 Ti2 112.45(18)
C35 P3 Ti2 123.39(19)
C43 P4 C42 102.7(2)
C43 P4 C46 102.5(3)
C42 P4 C46 101.4(2)
C1 N1 Si1 127.3(3)
C1 N1 Ti1 131.0(3)
Si1 N1 Ti1 101.20(18)
C15 N2 C7 112.6(3)
C15 N2 Si1 118.9(3)
C7 N2 Si1 112.7(3)
C15 N2 Ti1 113.2(2)
C7 N2 Ti1 109.9(2)
Si1 N2 Ti1 86.74(13)
C23 N3 Ti1 166.4(3)
C27 N4 Si2 126.8(3)
C27 N4 Ti2 132.0(3)
Si2 N4 Ti2 100.74(17)
C41 N5 C33 112.4(3)
C41 N5 Si2 118.7(3)
C33 N5 Si2 113.2(3)
C41 N5 Ti2 112.3(2)
C33 N5 Ti2 110.7(2)
Si2 N5 Ti2 86.98(13)
C49 N6 Ti2 167.2(3)
N1 C1 C4 108.8(4)
N1 C1 C2 112.5(4)
C4 C1 C2 108.5(5)
N1 C1 C3 109.7(4)
C4 C1 C3 109.9(4)
C2 C1 C3 107.4(4)
C1 C2 H2A 109.5
C1 C2 H2B 109.5
H2A C2 H2B 109.5
C1 C2 H2C 109.5
H2A C2 H2C 109.5
H2B C2 H2C 109.5
C1 C3 H3A 109.5
C1 C3 H3B 109.5
H3A C3 H3B 109.5
C1 C3 H3C 109.5
H3A C3 H3C 109.5
H3B C3 H3C 109.5
C1 C4 H4A 109.5
C1 C4 H4B 109.5
H4A C4 H4B 109.5
C1 C4 H4C 109.5
H4A C4 H4C 109.5
H4B C4 H4C 109.5
Si1 C5 H5A 109.5
Si1 C5 H5B 109.5
H5A C5 H5B 109.5
Si1 C5 H5C 109.5
H5A C5 H5C 109.5
H5B C5 H5C 109.5
Si1 C6 H6A 109.5
Si1 C6 H6B 109.5
H6A C6 H6B 109.5
Si1 C6 H6C 109.5
H6A C6 H6C 109.5
H6B C6 H6C 109.5
N2 C7 C8 112.2(4)
N2 C7 H7A 109.2
C8 C7 H7A 109.2
N2 C7 H7B 109.2
C8 C7 H7B 109.2
H7A C7 H7B 107.9
C7 C8 P1 108.9(3)
C7 C8 H8A 109.9
P1 C8 H8A 109.9
C7 C8 H8B 109.9
P1 C8 H8B 109.9
H8A C8 H8B 108.3
C11 C9 C10 111.1(5)
C11 C9 P1 111.6(4)
C10 C9 P1 109.2(4)
C11 C9 H9A 108.3
C10 C9 H9A 108.3
P1 C9 H9A 108.3
C9 C10 H10A 109.5
C9 C10 H10B 109.5
H10A C10 H10B 109.5
C9 C10 H10C 109.5
H10A C10 H10C 109.5
H10B C10 H10C 109.5
C9 C11 H11A 109.5
C9 C11 H11B 109.5
H11A C11 H11B 109.5
C9 C11 H11C 109.5
H11A C11 H11C 109.5
H11B C11 H11C 109.5
C13 C12 C14 111.4(4)
C13 C12 P1 114.6(4)
C14 C12 P1 110.7(3)
C13 C12 H12A 106.5
C14 C12 H12A 106.5
P1 C12 H12A 106.5
C12 C13 H13A 109.5
C12 C13 H13B 109.5
H13A C13 H13B 109.5
C12 C13 H13C 109.5
H13A C13 H13C 109.5
H13B C13 H13C 109.5
C12 C14 H14A 109.5
C12 C14 H14B 109.5
H14A C14 H14B 109.5
C12 C14 H14C 109.5
H14A C14 H14C 109.5
H14B C14 H14C 109.5
N2 C15 C16 116.9(4)
N2 C15 H15A 108.1
C16 C15 H15A 108.1
N2 C15 H15B 108.1
C16 C15 H15B 108.1
H15A C15 H15B 107.3
C15 C16 P2 108.6(3)
C15 C16 H16A 110.0
P2 C16 H16A 110.0
C15 C16 H16B 110.0
P2 C16 H16B 110.0
H16A C16 H16B 108.4
C18 C17 C19 111.4(4)
C18 C17 P2 115.8(4)
C19 C17 P2 108.8(3)
C18 C17 H17A 106.8
C19 C17 H17A 106.8
P2 C17 H17A 106.8
C17 C18 H18A 109.5
C17 C18 H18B 109.5
H18A C18 H18B 109.5
C17 C18 H18C 109.5
H18A C18 H18C 109.5
H18B C18 H18C 109.5
C17 C19 H19A 109.5
C17 C19 H19B 109.5
H19A C19 H19B 109.5
C17 C19 H19C 109.5
H19A C19 H19C 109.5
H19B C19 H19C 109.5
C22 C20 C21 110.2(4)
C22 C20 P2 110.2(4)
C21 C20 P2 110.8(3)
C22 C20 H20A 108.5
C21 C20 H20A 108.5
P2 C20 H20A 108.5
C20 C21 H21A 109.5
C20 C21 H21B 109.5
H21A C21 H21B 109.5
C20 C21 H21C 109.5
H21A C21 H21C 109.5
H21B C21 H21C 109.5
C20 C22 H22A 109.5
C20 C22 H22B 109.5
H22A C22 H22B 109.5
C20 C22 H22C 109.5
H22A C22 H22C 109.5
H22B C22 H22C 109.5
N3 C23 C25 108.1(4)
N3 C23 C24 109.8(4)
C25 C23 C24 111.5(5)
N3 C23 C26 108.3(4)
C25 C23 C26 109.7(5)
C24 C23 C26 109.5(5)
C23 C24 H24A 109.5
C23 C24 H24B 109.5
H24A C24 H24B 109.5
C23 C24 H24C 109.5
H24A C24 H24C 109.5
H24B C24 H24C 109.5
C23 C25 H25A 109.5
C23 C25 H25B 109.5
H25A C25 H25B 109.5
C23 C25 H25C 109.5
H25A C25 H25C 109.5
H25B C25 H25C 109.5
C23 C26 H26A 109.5
C23 C26 H26B 109.5
H26A C26 H26B 109.5
C23 C26 H26C 109.5
H26A C26 H26C 109.5
H26B C26 H26C 109.5
N4 C27 C28 107.5(4)
N4 C27 C30 111.8(4)
C28 C27 C30 110.0(5)
N4 C27 C29 109.5(4)
C28 C27 C29 110.3(4)
C30 C27 C29 107.7(4)
C27 C28 H28A 109.5
C27 C28 H28B 109.5
H28A C28 H28B 109.5
C27 C28 H28C 109.5
H28A C28 H28C 109.5
H28B C28 H28C 109.5
C27 C29 H29A 109.5
C27 C29 H29B 109.5
H29A C29 H29B 109.5
C27 C29 H29C 109.5
H29A C29 H29C 109.5
H29B C29 H29C 109.5
C27 C30 H30A 109.5
C27 C30 H30B 109.5
H30A C30 H30B 109.5
C27 C30 H30C 109.5
H30A C30 H30C 109.5
H30B C30 H30C 109.5
Si2 C31 H31A 109.5
Si2 C31 H31B 109.5
H31A C31 H31B 109.5
Si2 C31 H31C 109.5
H31A C31 H31C 109.5
H31B C31 H31C 109.5
Si2 C32 H32A 109.5
Si2 C32 H32B 109.5
H32A C32 H32B 109.5
Si2 C32 H32C 109.5
H32A C32 H32C 109.5
H32B C32 H32C 109.5
N5 C33 C34 113.0(4)
N5 C33 H33A 109.0
C34 C33 H33A 109.0
N5 C33 H33B 109.0
C34 C33 H33B 109.0
H33A C33 H33B 107.8
C33 C34 P3 109.2(3)
C33 C34 H34A 109.9
P3 C34 H34A 109.9
C33 C34 H34B 109.9
P3 C34 H34B 109.9
H34A C34 H34B 108.3
C37 C35 C36 110.9(5)
C37 C35 P3 111.1(4)
C36 C35 P3 108.6(4)
C37 C35 H35A 108.7
C36 C35 H35A 108.7
P3 C35 H35A 108.7
C35 C36 H36A 109.5
C35 C36 H36B 109.5
H36A C36 H36B 109.5
C35 C36 H36C 109.5
H36A C36 H36C 109.5
H36B C36 H36C 109.5
C35 C37 H37A 109.5
C35 C37 H37B 109.5
H37A C37 H37B 109.5
C35 C37 H37C 109.5
H37A C37 H37C 109.5
H37B C37 H37C 109.5
C39 C38 C40 111.1(5)
C39 C38 P3 110.8(4)
C40 C38 P3 115.1(4)
C39 C38 H38A 106.4
C40 C38 H38A 106.4
P3 C38 H38A 106.4
C38 C39 H39A 109.5
C38 C39 H39B 109.5
H39A C39 H39B 109.5
C38 C39 H39C 109.5
H39A C39 H39C 109.5
H39B C39 H39C 109.5
C38 C40 H40A 109.5
C38 C40 H40B 109.5
H40A C40 H40B 109.5
C38 C40 H40C 109.5
H40A C40 H40C 109.5
H40B C40 H40C 109.5
N5 C41 C42 117.2(4)
N5 C41 H41A 108.0
C42 C41 H41A 108.0
N5 C41 H41B 108.0
C42 C41 H41B 108.0
H41A C41 H41B 107.2
C41 C42 P4 110.5(3)
C41 C42 H42A 109.5
P4 C42 H42A 109.5
C41 C42 H42B 109.5
P4 C42 H42B 109.5
H42A C42 H42B 108.1
C44 C43 C45 108.2(4)
C44 C43 P4 110.9(4)
C45 C43 P4 108.7(4)
C44 C43 H43A 109.7
C45 C43 H43A 109.7
P4 C43 H43A 109.7
C43 C44 H44A 109.5
C43 C44 H44B 109.5
H44A C44 H44B 109.5
C43 C44 H44C 109.5
H44A C44 H44C 109.5
H44B C44 H44C 109.5
C43 C45 H45A 109.5
C43 C45 H45B 109.5
H45A C45 H45B 109.5
C43 C45 H45C 109.5
H45A C45 H45C 109.5
H45B C45 H45C 109.5
C48 C46 C47 115.4(5)
C48 C46 P4 108.5(5)
C47 C46 P4 115.5(4)
C48 C46 H46A 105.5
C47 C46 H46A 105.5
P4 C46 H46A 105.5
C46 C47 H47A 109.5
C46 C47 H47B 109.5
H47A C47 H47B 109.5
C46 C47 H47C 109.5
H47A C47 H47C 109.5
H47B C47 H47C 109.5
C46 C48 H48A 109.5
C46 C48 H48B 109.5
H48A C48 H48B 109.5
C46 C48 H48C 109.5
H48A C48 H48C 109.5
H48B C48 H48C 109.5
N6 C49 C50 108.8(5)
N6 C49 C51 111.7(4)
C50 C49 C51 110.3(6)
N6 C49 C52 107.5(5)
C50 C49 C52 108.6(7)
C51 C49 C52 109.8(6)
C49 C50 H50A 109.5
C49 C50 H50B 109.5
H50A C50 H50B 109.5
C49 C50 H50C 109.5
H50A C50 H50C 109.5
H50B C50 H50C 109.5
C49 C51 H51A 109.5
C49 C51 H51B 109.5
H51A C51 H51B 109.5
C49 C51 H51C 109.5
H51A C51 H51C 109.5
H51B C51 H51C 109.5
C49 C52 H52A 109.5
C49 C52 H52B 109.5
H52A C52 H52B 109.5
C49 C52 H52C 109.5
H52A C52 H52C 109.5
H52B C52 H52C 109.5

loop_
_geom_bond_atom_site_label_1
_geom_bond_atom_site_label_2
_geom_bond_distance
Ti1 N3 1.701(4)
Ti1 N1 2.011(4)
Ti1 N2 2.332(3)
Ti1 Cl1 2.3647(13)
Ti1 P1 2.6067(14)
Ti1 Si1 2.8680(14)
Ti2 N6 1.702(4)
Ti2 N4 2.017(4)
Ti2 N5 2.328(3)
Ti2 Cl2 2.3639(13)
Ti2 P3 2.6166(14)
Ti2 Si2 2.8670(14)
Si1 N1 1.691(4)
Si1 N2 1.807(4)
Si1 C5 1.865(5)
Si1 C6 1.875(5)
Si2 N4 1.696(4)
Si2 N5 1.801(4)
Si2 C31 1.859(5)
Si2 C32 1.865(5)
P1 C8 1.827(4)
P1 C12 1.843(5)
P1 C9 1.846(5)
P2 C20 1.849(5)
P2 C17 1.855(5)
P2 C16 1.860(5)
P3 C34 1.837(4)
P3 C38 1.849(5)
P3 C35 1.854(6)
P4 C43 1.835(5)
P4 C42 1.859(5)
P4 C46 1.867(5)
N1 C1 1.473(6)
N2 C15 1.474(5)
N2 C7 1.496(5)
N3 C23 1.473(6)
N4 C27 1.487(6)
N5 C41 1.487(6)
N5 C33 1.488(5)
N6 C49 1.444(6)
C1 C4 1.519(7)
C1 C2 1.540(7)
C1 C3 1.544(6)
C2 H2A 0.9800
C2 H2B 0.9800
C2 H2C 0.9800
C3 H3A 0.9800
C3 H3B 0.9800
C3 H3C 0.9800
C4 H4A 0.9800
C4 H4B 0.9800
C4 H4C 0.9800
C5 H5A 0.9800
C5 H5B 0.9800
C5 H5C 0.9800
C6 H6A 0.9800
C6 H6B 0.9800
C6 H6C 0.9800
C7 C8 1.545(6)
C7 H7A 0.9900
C7 H7B 0.9900
C8 H8A 0.9900
C8 H8B 0.9900
C9 C11 1.522(7)
C9 C10 1.529(7)
C9 H9A 1.0000
C10 H10A 0.9800
C10 H10B 0.9800
C10 H10C 0.9800
C11 H11A 0.9800
C11 H11B 0.9800
C11 H11C 0.9800
C12 C13 1.530(7)
C12 C14 1.537(7)
C12 H12A 1.0000
C13 H13A 0.9800
C13 H13B 0.9800
C13 H13C 0.9800
C14 H14A 0.9800
C14 H14B 0.9800
C14 H14C 0.9800
C15 C16 1.543(6)
C15 H15A 0.9900
C15 H15B 0.9900
C16 H16A 0.9900
C16 H16B 0.9900
C17 C18 1.538(7)
C17 C19 1.541(7)
C17 H17A 1.0000
C18 H18A 0.9800
C18 H18B 0.9800
C18 H18C 0.9800
C19 H19A 0.9800
C19 H19B 0.9800
C19 H19C 0.9800
C20 C22 1.521(7)
C20 C21 1.542(7)
C20 H20A 1.0000
C21 H21A 0.9800
C21 H21B 0.9800
C21 H21C 0.9800
C22 H22A 0.9800
C22 H22B 0.9800
C22 H22C 0.9800
C23 C25 1.482(8)
C23 C24 1.499(7)
C23 C26 1.506(7)
C24 H24A 0.9800
C24 H24B 0.9800
C24 H24C 0.9800
C25 H25A 0.9800
C25 H25B 0.9800
C25 H25C 0.9800
C26 H26A 0.9800
C26 H26B 0.9800
C26 H26C 0.9800
C27 C28 1.504(7)
C27 C30 1.523(6)
C27 C29 1.527(7)
C28 H28A 0.9800
C28 H28B 0.9800
C28 H28C 0.9800
C29 H29A 0.9800
C29 H29B 0.9800
C29 H29C 0.9800
C30 H30A 0.9800
C30 H30B 0.9800
C30 H30C 0.9800
C31 H31A 0.9800
C31 H31B 0.9800
C31 H31C 0.9800
C32 H32A 0.9800
C32 H32B 0.9800
C32 H32C 0.9800
C33 C34 1.521(6)
C33 H33A 0.9900
C33 H33B 0.9900
C34 H34A 0.9900
C34 H34B 0.9900
C35 C37 1.512(8)
C35 C36 1.522(7)
C35 H35A 1.0000
C36 H36A 0.9800
C36 H36B 0.9800
C36 H36C 0.9800
C37 H37A 0.9800
C37 H37B 0.9800
C37 H37C 0.9800
C38 C39 1.516(8)
C38 C40 1.535(7)
C38 H38A 1.0000
C39 H39A 0.9800
C39 H39B 0.9800
C39 H39C 0.9800
C40 H40A 0.9800
C40 H40B 0.9800
C40 H40C 0.9800
C41 C42 1.526(6)
C41 H41A 0.9900
C41 H41B 0.9900
C42 H42A 0.9900
C42 H42B 0.9900
C43 C44 1.541(7)
C43 C45 1.558(7)
C43 H43A 1.0000
C44 H44A 0.9800
C44 H44B 0.9800
C44 H44C 0.9800
C45 H45A 0.9800
C45 H45B 0.9800
C45 H45C 0.9800
C46 C48 1.474(9)
C46 C47 1.528(8)
C46 H46A 1.0000
C47 H47A 0.9800
C47 H47B 0.9800
C47 H47C 0.9800
C48 H48A 0.9800
C48 H48B 0.9800
C48 H48C 0.9800
C49 C50 1.463(8)
C49 C51 1.505(7)
C49 C52 1.515(9)
C50 H50A 0.9800
C50 H50B 0.9800
C50 H50C 0.9800
C51 H51A 0.9800
C51 H51B 0.9800
C51 H51C 0.9800
C52 H52A 0.9800
C52 H52B 0.9800
C52 H52C 0.9800

loop_
_geom_torsion_atom_site_label_1
_geom_torsion_atom_site_label_2
_geom_torsion_atom_site_label_3
_geom_torsion_atom_site_label_4
_geom_torsion
N3 Ti1 Si1 N1 114.5(2)
N2 Ti1 Si1 N1 -161.4(2)
Cl1 Ti1 Si1 N1 -22.41(19)
P1 Ti1 Si1 N1 -129.92(18)
N3 Ti1 Si1 N2 -84.07(19)
N1 Ti1 Si1 N2 161.4(2)
Cl1 Ti1 Si1 N2 139.03(15)
P1 Ti1 Si1 N2 31.51(15)
N3 Ti1 Si1 C5 -164.2(3)
N1 Ti1 Si1 C5 81.3(3)
N2 Ti1 Si1 C5 -80.1(3)
Cl1 Ti1 Si1 C5 58.9(3)
P1 Ti1 Si1 C5 -48.6(3)
N3 Ti1 Si1 C6 13.1(2)
N1 Ti1 Si1 C6 -101.4(3)
N2 Ti1 Si1 C6 97.2(2)
Cl1 Ti1 Si1 C6 -123.81(18)
P1 Ti1 Si1 C6 128.68(18)
N6 Ti2 Si2 N4 112.3(2)
N5 Ti2 Si2 N4 -162.9(2)
Cl2 Ti2 Si2 N4 -24.54(19)
P3 Ti2 Si2 N4 -131.69(18)
N6 Ti2 Si2 N5 -84.83(19)
N4 Ti2 Si2 N5 162.9(2)
Cl2 Ti2 Si2 N5 138.34(15)
P3 Ti2 Si2 N5 31.19(14)
N6 Ti2 Si2 C31 11.3(2)
N4 Ti2 Si2 C31 -101.0(2)
N5 Ti2 Si2 C31 96.2(2)
Cl2 Ti2 Si2 C31 -125.50(18)
P3 Ti2 Si2 C31 127.35(18)
N6 Ti2 Si2 C32 -165.9(3)
N4 Ti2 Si2 C32 81.8(3)
N5 Ti2 Si2 C32 -81.0(3)
Cl2 Ti2 Si2 C32 57.3(3)
P3 Ti2 Si2 C32 -49.8(3)
N3 Ti1 P1 C8 104.9(2)
N1 Ti1 P1 C8 -45.8(2)
N2 Ti1 P1 C8 8.67(19)
Cl1 Ti1 P1 C8 -152.20(18)
Si1 Ti1 P1 C8 -11.14(18)
N3 Ti1 P1 C12 -141.5(2)
N1 Ti1 P1 C12 67.8(2)
N2 Ti1 P1 C12 122.3(2)
Cl1 Ti1 P1 C12 -38.59(18)
Si1 Ti1 P1 C12 102.47(18)
N3 Ti1 P1 C9 -14.8(2)
N1 Ti1 P1 C9 -165.5(2)
N2 Ti1 P1 C9 -111.1(2)
Cl1 Ti1 P1 C9 88.1(2)
Si1 Ti1 P1 C9 -130.9(2)
N6 Ti2 P3 C34 105.4(2)
N4 Ti2 P3 C34 -44.9(2)
N5 Ti2 P3 C34 8.8(2)
Cl2 Ti2 P3 C34 -151.82(18)
Si2 Ti2 P3 C34 -10.75(18)
N6 Ti2 P3 C38 -141.7(2)
N4 Ti2 P3 C38 68.0(2)
N5 Ti2 P3 C38 121.8(2)
Cl2 Ti2 P3 C38 -38.88(19)
Si2 Ti2 P3 C38 102.19(19)
N6 Ti2 P3 C35 -15.3(3)
N4 Ti2 P3 C35 -165.6(3)
N5 Ti2 P3 C35 -111.9(2)
Cl2 Ti2 P3 C35 87.5(2)
Si2 Ti2 P3 C35 -131.5(2)
N2 Si1 N1 C1 171.8(4)
C5 Si1 N1 C1 55.4(4)
C6 Si1 N1 C1 -73.3(4)
Ti1 Si1 N1 C1 -173.1(5)
N2 Si1 N1 Ti1 -15.06(19)
C5 Si1 N1 Ti1 -131.4(2)
C6 Si1 N1 Ti1 99.8(2)
N3 Ti1 N1 C1 92.6(4)
N2 Ti1 N1 C1 -175.1(4)
Cl1 Ti1 N1 C1 -22.3(4)
P1 Ti1 N1 C1 -119.6(4)
Si1 Ti1 N1 C1 172.8(5)
N3 Ti1 N1 Si1 -80.2(2)
N2 Ti1 N1 Si1 12.08(15)
Cl1 Ti1 N1 Si1 164.94(13)
P1 Ti1 N1 Si1 67.7(2)
N1 Si1 N2 C15 127.5(3)
C5 Si1 N2 C15 -109.8(3)
C6 Si1 N2 C15 8.1(3)
Ti1 Si1 N2 C15 114.7(3)
N1 Si1 N2 C7 -97.5(3)
C5 Si1 N2 C7 25.2(3)
C6 Si1 N2 C7 143.1(3)
Ti1 Si1 N2 C7 -110.2(3)
N1 Si1 N2 Ti1 12.72(16)
C5 Si1 N2 Ti1 135.5(2)
C6 Si1 N2 Ti1 -106.66(19)
N3 Ti1 N2 C15 -14.5(3)
N1 Ti1 N2 C15 -131.2(3)
Cl1 Ti1 N2 C15 138.3(3)
P1 Ti1 N2 C15 90.3(3)
Si1 Ti1 N2 C15 -120.1(3)
N3 Ti1 N2 C7 -141.4(3)
N1 Ti1 N2 C7 101.9(3)
Cl1 Ti1 N2 C7 11.5(4)
P1 Ti1 N2 C7 -36.5(3)
Si1 Ti1 N2 C7 113.0(3)
N3 Ti1 N2 Si1 105.59(17)
N1 Ti1 N2 Si1 -11.09(14)
Cl1 Ti1 N2 Si1 -101.6(2)
P1 Ti1 N2 Si1 -149.55(13)
N1 Ti1 N3 C23 -55.9(14)
N2 Ti1 N3 C23 -132.1(14)
Cl1 Ti1 N3 C23 59.9(14)
P1 Ti1 N3 C23 149.7(14)
Si1 Ti1 N3 C23 -92.6(14)
N5 Si2 N4 C27 173.3(4)
C31 Si2 N4 C27 -72.1(4)
C32 Si2 N4 C27 57.1(4)
Ti2 Si2 N4 C27 -172.8(4)
N5 Si2 N4 Ti2 -13.90(18)
C31 Si2 N4 Ti2 100.7(2)
C32 Si2 N4 Ti2 -130.2(2)
N6 Ti2 N4 C27 90.0(4)
N5 Ti2 N4 C27 -176.7(4)
Cl2 Ti2 N4 C27 -24.2(4)
P3 Ti2 N4 C27 -122.1(3)
Si2 Ti2 N4 C27 172.2(5)
N6 Ti2 N4 Si2 -82.2(2)
N5 Ti2 N4 Si2 11.11(14)
Cl2 Ti2 N4 Si2 163.58(13)
P3 Ti2 N4 Si2 65.7(2)
N4 Si2 N5 C41 125.7(3)
C31 Si2 N5 C41 6.2(3)
C32 Si2 N5 C41 -112.3(3)
Ti2 Si2 N5 C41 113.8(3)
N4 Si2 N5 C33 -99.4(3)
C31 Si2 N5 C33 141.2(3)
C32 Si2 N5 C33 22.7(3)
Ti2 Si2 N5 C33 -111.2(3)
N4 Si2 N5 Ti2 11.82(15)
C31 Si2 N5 Ti2 -107.63(17)
C32 Si2 N5 Ti2 133.90(19)
N6 Ti2 N5 C41 -14.9(3)
N4 Ti2 N5 C41 -130.2(3)
Cl2 Ti2 N5 C41 138.2(3)
P3 Ti2 N5 C41 90.4(3)
Si2 Ti2 N5 C41 -119.9(3)
N6 Ti2 N5 C33 -141.4(3)
N4 Ti2 N5 C33 103.4(3)
Cl2 Ti2 N5 C33 11.8(4)
P3 Ti2 N5 C33 -36.1(3)
Si2 Ti2 N5 C33 113.6(3)
N6 Ti2 N5 Si2 104.99(17)
N4 Ti2 N5 Si2 -10.28(14)
Cl2 Ti2 N5 Si2 -101.9(2)
P3 Ti2 N5 Si2 -149.72(13)
N4 Ti2 N6 C49 -60.6(16)
N5 Ti2 N6 C49 -137.1(16)
Cl2 Ti2 N6 C49 54.8(16)
P3 Ti2 N6 C49 144.8(15)
Si2 Ti2 N6 C49 -97.7(16)
Si1 N1 C1 C4 -110.4(4)
Ti1 N1 C1 C4 78.5(5)
Si1 N1 C1 C2 9.9(6)
Ti1 N1 C1 C2 -161.2(4)
Si1 N1 C1 C3 129.3(4)
Ti1 N1 C1 C3 -41.8(5)
C15 N2 C7 C8 -63.8(5)
Si1 N2 C7 C8 158.3(3)
Ti1 N2 C7 C8 63.3(4)
N2 C7 C8 P1 -52.6(4)
C12 P1 C8 C7 -101.6(4)
C9 P1 C8 C7 147.2(3)
Ti1 P1 C8 C7 18.1(4)
C8 P1 C9 C11 -61.9(4)
C12 P1 C9 C11 -173.4(3)
Ti1 P1 C9 C11 55.9(4)
C8 P1 C9 C10 174.9(4)
C12 P1 C9 C10 63.3(4)
Ti1 P1 C9 C10 -67.3(4)
C8 P1 C12 C13 -66.4(4)
C9 P1 C12 C13 46.4(4)
Ti1 P1 C12 C13 -178.7(3)
C8 P1 C12 C14 60.6(4)
C9 P1 C12 C14 173.4(3)
Ti1 P1 C12 C14 -51.7(4)
C7 N2 C15 C16 -60.2(5)
Si1 N2 C15 C16 74.9(4)
Ti1 N2 C15 C16 174.4(3)
N2 C15 C16 P2 176.2(3)
C20 P2 C16 C15 131.7(3)
C17 P2 C16 C15 -121.9(3)
C20 P2 C17 C18 46.4(4)
C16 P2 C17 C18 -59.6(4)
C20 P2 C17 C19 172.8(4)
C16 P2 C17 C19 66.8(4)
C17 P2 C20 C22 -177.2(4)
C16 P2 C20 C22 -71.8(4)
C17 P2 C20 C21 60.5(4)
C16 P2 C20 C21 165.9(4)
Ti1 N3 C23 C25 -99.5(14)
Ti1 N3 C23 C24 138.7(13)
Ti1 N3 C23 C26 19.2(16)
Si2 N4 C27 C28 -105.5(4)
Ti2 N4 C27 C28 84.1(5)
Si2 N4 C27 C30 15.4(6)
Ti2 N4 C27 C30 -155.0(3)
Si2 N4 C27 C29 134.7(4)
Ti2 N4 C27 C29 -35.7(5)
C41 N5 C33 C34 -63.6(5)
Si2 N5 C33 C34 158.5(3)
Ti2 N5 C33 C34 62.8(4)
N5 C33 C34 P3 -51.5(5)
C38 P3 C34 C33 -100.6(4)
C35 P3 C34 C33 148.7(4)
Ti2 P3 C34 C33 17.3(4)
C34 P3 C35 C37 -60.8(4)
C38 P3 C35 C37 -172.3(4)
Ti2 P3 C35 C37 57.9(5)
C34 P3 C35 C36 176.9(4)
C38 P3 C35 C36 65.4(5)
Ti2 P3 C35 C36 -64.4(5)
C34 P3 C38 C39 61.3(4)
C35 P3 C38 C39 173.9(4)
Ti2 P3 C38 C39 -50.0(4)
C34 P3 C38 C40 -65.8(5)
C35 P3 C38 C40 46.9(5)
Ti2 P3 C38 C40 -177.1(4)
C33 N5 C41 C42 -57.1(5)
Si2 N5 C41 C42 78.2(4)
Ti2 N5 C41 C42 177.4(3)
N5 C41 C42 P4 177.5(3)
C43 P4 C42 C41 110.5(4)
C46 P4 C42 C41 -143.8(4)
C42 P4 C43 C44 162.3(4)
C46 P4 C43 C44 57.5(4)
C42 P4 C43 C45 -78.9(4)
C46 P4 C43 C45 176.2(4)
C43 P4 C46 C48 -177.5(5)
C42 P4 C46 C48 76.5(5)
C43 P4 C46 C47 51.1(5)
C42 P4 C46 C47 -54.8(5)
Ti2 N6 C49 C50 7.2(18)
Ti2 N6 C49 C51 129.2(14)
Ti2 N6 C49 C52 -110.3(16)
